data_7245413
loop_
_publ_author_name
'Gao, Jiaoyang'
'Guo, Jinjia'
'Chen, Yi'
'Deng, Shunlan'
'Lu, Qidong'
'Ren, Yuxin'
'Wang, Xiaoming'
'Fan, Haibo'
'Teng, Feng'
'He, Xuexia'
'Jiang, Hui'
'Hu, Peng'

_publ_section_title
;
 The competitive role of C--H&#x22EF;X (X = F, O) and \p--\p interactions
 in contributing to the degree of charge transfer in organic cocrystals: a
 case study of heteroatom-free donors with p-fluoranil (FA)
;
_journal_name_full CrystEngComm
_journal_paper_doi 10.1039/D2CE00925K
_journal_year 2022
_chemical_formula_moiety 'C3 F2 O, C8 H5'
_chemical_formula_sum 'C11 H5 F2 O'
_chemical_formula_weight 191.15
_chemical_name_systematic pyrene-TFBQ
_space_group_crystal_system monoclinic
_space_group_IT_number 14
_space_group_name_Hall '-P 2yn'
_space_group_name_H-M_alt 'P 1 21/n 1'
_atom_sites_solution_hydrogens geom
_atom_sites_solution_primary dual
_audit_creation_date 2021-09-14
_audit_creation_method
;
Olex2 1.5
(compiled 2021.07.19 svn.r715e62df for OlexSys, GUI svn.r6383)
;
_audit_update_record
;
2021-12-17 deposited with the CCDC.	2022-08-18 downloaded from the CCDC.
;
_cell_angle_alpha 90
_cell_angle_beta 94.8470(10)
_cell_angle_gamma 90
_cell_formula_units_Z 4
_cell_length_a 7.78250(10)
_cell_length_b 6.93350(10)
_cell_length_c 14.69280(10)
_cell_measurement_reflns_used 9400
_cell_measurement_temperature 150.00(10)
_cell_measurement_theta_max 76.6670
_cell_measurement_theta_min 6.0340
_cell_volume 789.988(16)
_computing_cell_refinement 'CrysAlisPro 1.171.41.93a (Rigaku OD, 2020)'
_computing_data_collection 'CrysAlisPro 1.171.41.93a (Rigaku OD, 2020)'
_computing_data_reduction 'CrysAlisPro 1.171.41.93a (Rigaku OD, 2020)'
_computing_molecular_graphics 'Olex2 1.5 (Dolomanov et al., 2009)'
_computing_publication_material 'Olex2 1.5 (Dolomanov et al., 2009)'
_computing_structure_refinement 'SHELXL 2018/3 (Sheldrick, 2015)'
_computing_structure_solution 'SHELXT 2014/5 (Sheldrick, 2014)'
_diffrn_ambient_environment N~2~
_diffrn_ambient_temperature 150.00(10)
_diffrn_detector 'Hybrid Pixel Array Detector'
_diffrn_detector_area_resol_mean 10.0000
_diffrn_detector_type HyPix
_diffrn_measured_fraction_theta_full 1.000
_diffrn_measured_fraction_theta_max 1.000
_diffrn_measurement_details
;
List of Runs (angles in degrees, time in seconds):

  # Type    Start    End  Width  t~exp~   \w     \q     \k     \f   Frames
#--------------------------------------------------------------------------
  1  \w     32.00 119.00   0.50    0.08    --   46.93  54.00  -4.00  174
  2  \w     91.00 178.00   0.50    0.30    --  108.75  61.00  60.00  174
  3  \w     94.00 178.00   0.50    0.30    --  108.75  45.00  90.00  168
  4  \w     92.00 178.00   0.50    0.30    --  108.75  54.00  -4.00  172
  5  \w     91.00 178.00   0.50    0.30    --  108.75  61.00 -90.00  174
  6  \w     23.00 119.00   0.50    0.08    --   46.93  77.00 -90.00  192
  7  \w    -23.00  29.00   0.50    0.08    --  -46.93  19.00 150.00  104
  8  \w    -68.00 -26.00   0.50    0.30    --  -99.00  61.00 120.00   84
  9  \w    -68.00 -26.00   0.50    0.30    --  -99.00  61.00  90.00   84
 10  \w    -58.00 -26.00   0.50    0.30    --  -99.00  54.00  -4.00   64
 11  \w    -68.00 -26.00   0.50    0.30    --  -99.00  61.00-180.00   84
 12  \w    -58.00  26.00   0.50    0.08    --  -46.93  54.00  -4.00  168
 13  \w   -121.00 -32.00   0.50    0.08    --  -46.93 -37.00  60.00  178
 14  \w   -119.00 -31.00   0.50    0.08    --  -46.93 -57.00 150.00  176
 15  \w   -172.00 -75.00   0.50    0.30    --  -99.00 -77.00 120.00  194
 16  \w   -172.00 -81.00   0.50    0.30    --  -99.00 -61.00 120.00  182
 17  \w   -172.00 -81.00   0.50    0.30    --  -99.00 -61.00  30.00  182
 18  \w   -172.00 -81.00   0.50    0.30    --  -99.00 -61.00  60.00  182
 19  \w   -171.00 -84.00   0.50    0.30    --  -99.00 -45.00 150.00  174
 20  \w   -171.00 -84.00   0.50    0.30    --  -99.00 -45.00 120.00  174
 21  \w   -171.00 -84.00   0.50    0.30    --  -99.00 -45.00  90.00  174
 22  \w   -171.00 -84.00   0.50    0.30    --  -99.00 -45.00  60.00  174
 23  \w   -174.00 -83.00   0.50    0.30    --  -99.00 -30.00  60.00  182
 24  \w   -174.00 -81.00   0.50    0.30    --  -99.00 -15.00  90.00  186
 25  \w   -172.00 -82.00   0.50    0.30    --  -99.00 -54.00-147.00  180
 26  \w   -119.00 -31.00   0.50    0.08    --  -46.93 -54.00-147.00  176
 27  \w    -28.00  30.00   0.50    0.08    --   46.93 -19.00-150.00  116
 28  \w     36.00  75.00   0.50    0.30    --  108.75 -61.00 -90.00   78
 29  \w     36.00 109.00   0.50    0.30    --  108.75 -77.00 -90.00  146
 30  \w     36.00  75.00   0.50    0.30    --  108.75 -61.00 -60.00   78
 31  \w     36.00  75.00   0.50    0.30    --  108.75 -61.00 -30.00   78
 32  \w     36.00  65.00   0.50    0.30    --  108.75 -54.00-147.00   58
 33  \w    -25.00  62.00   0.50    0.08    --   46.93 -54.00-147.00  174
 34  \w     36.00  75.00   0.50    0.30    --  108.75 -61.00  60.00   78
 35  \w     36.00  75.00   0.50    0.30    --  108.75 -61.00 150.00   78
 36  \w     36.00  75.00   0.50    0.30    --  108.75 -61.00  90.00   78
 37  \w     36.00 106.00   0.50    0.30    --  108.75 -94.00  30.00  140
 38  \w     36.00 112.00   0.50    0.30    --  108.75-125.00 -90.00  152
 39  \w     36.00 112.00   0.50    0.30    --  108.75-125.00-120.00  152
 40  \w     36.00 106.00   0.50    0.30    --  108.75 -94.00 -60.00  140
;
_diffrn_measurement_device 'four-circle diffractometer'
_diffrn_measurement_device_type 'XtaLAB Synergy R, HyPix'
_diffrn_measurement_method '\w scans'
_diffrn_orient_matrix_type 'CrysAlisPro convention (1999,Acta A55,543-557)'
_diffrn_orient_matrix_UB_11 0.1673233000
_diffrn_orient_matrix_UB_12 -0.0349027000
_diffrn_orient_matrix_UB_13 -0.0465913000
_diffrn_orient_matrix_UB_21 -0.0622981000
_diffrn_orient_matrix_UB_22 0.1411926000
_diffrn_orient_matrix_UB_23 -0.0767512000
_diffrn_orient_matrix_UB_31 0.0871143000
_diffrn_orient_matrix_UB_32 0.1680213000
_diffrn_orient_matrix_UB_33 0.0548411000
_diffrn_radiation_monochromator mirror
_diffrn_radiation_probe x-ray
_diffrn_radiation_type 'Cu K\a'
_diffrn_radiation_wavelength 1.54184
_diffrn_reflns_av_R_equivalents 0.0225
_diffrn_reflns_av_unetI/netI 0.0115
_diffrn_reflns_Laue_measured_fraction_full 1.000
_diffrn_reflns_Laue_measured_fraction_max 1.000
_diffrn_reflns_limit_h_max 9
_diffrn_reflns_limit_h_min -9
_diffrn_reflns_limit_k_max 8
_diffrn_reflns_limit_k_min -8
_diffrn_reflns_limit_l_max 17
_diffrn_reflns_limit_l_min -17
_diffrn_reflns_number 14174
_diffrn_reflns_point_group_measured_fraction_full 1.000
_diffrn_reflns_point_group_measured_fraction_max 1.000
_diffrn_reflns_theta_full 66.572
_diffrn_reflns_theta_max 66.572
_diffrn_reflns_theta_min 6.045
_diffrn_source 'Rotating-anode X-ray tube'
_diffrn_source_type 'PhotonJet R (Cu) X-ray Source'
_exptl_absorpt_coefficient_mu 1.161
_exptl_absorpt_correction_T_max 1.00000
_exptl_absorpt_correction_T_min 0.89003
_exptl_absorpt_correction_type multi-scan
_exptl_absorpt_process_details
;
CrysAlisPro 1.171.41.93a (Rigaku Oxford Diffraction, 2020)
Empirical absorption correction using spherical harmonics,
implemented in SCALE3 ABSPACK scaling algorithm.
;
_exptl_crystal_colour 'light brownish black'
_exptl_crystal_colour_lustre light
_exptl_crystal_colour_modifier brownish
_exptl_crystal_colour_primary black
_exptl_crystal_density_diffrn 1.607
_exptl_crystal_description block
_exptl_crystal_F_000 388
_exptl_crystal_recrystallization_method 'Re-crystallisation from solvent: Benzene'
_exptl_crystal_size_max 0.05
_exptl_crystal_size_mid 0.02
_exptl_crystal_size_min 0.01
_refine_diff_density_max 0.230
_refine_diff_density_min -0.146
_refine_diff_density_rms 0.038
_refine_ls_extinction_coef 0.0015(5)
_refine_ls_extinction_expression Fc^*^=kFc[1+0.001xFc^2^\l^3^/sin(2\q)]^-1/4^
_refine_ls_extinction_method 'SHELXL-2018/3 (Sheldrick 2018)'
_refine_ls_goodness_of_fit_ref 1.083
_refine_ls_hydrogen_treatment constr
_refine_ls_matrix_type full
_refine_ls_number_parameters 128
_refine_ls_number_reflns 1398
_refine_ls_number_restraints 0
_refine_ls_restrained_S_all 1.083
_refine_ls_R_factor_all 0.0299
_refine_ls_R_factor_gt 0.0279
_refine_ls_shift/su_max 0.001
_refine_ls_shift/su_mean 0.000
_refine_ls_structure_factor_coef Fsqd
_refine_ls_weighting_details 'w=1/[\s^2^(Fo^2^)+(0.0452P)^2^+0.2538P] where P=(Fo^2^+2Fc^2^)/3'
_refine_ls_weighting_scheme calc
_refine_ls_wR_factor_gt 0.0807
_refine_ls_wR_factor_ref 0.0826
_reflns_Friedel_coverage 0.000
_reflns_number_gt 1299
_reflns_number_total 1398
_reflns_threshold_expression 'I > 2\s(I)'
_cod_data_source_file d2ce00925k2.cif
_cod_data_source_block 4f_pyre_auto
_cod_database_code 7245413
_shelx_shelxl_version_number 2018/3
_shelx_space_group_comment
;
The symmetry employed for this shelxl refinement is uniquely defined
by the following loop, which should always be used as a source of
symmetry information in preference to the above space-group names.
They are only intended as comments.
;
_shelx_estimated_absorpt_t_max 0.988
_shelx_estimated_absorpt_t_min 0.944
_olex2_refinement_description
;
1. Fixed Uiso
 At 1.2 times of:
  All C(H) groups
2.a Aromatic/amide H refined with riding coordinates:
 C1(H1), C2(H2), C6(H6), C5(H5), C4(H4)
;
_olex2_submission_special_instructions 'No special instructions were received'
_oxdiff_exptl_absorpt_empirical_details
;
Empirical correction (ABSPACK) includes:
- Absorption correction using spherical harmonics
- Frame scaling
;
_oxdiff_exptl_absorpt_empirical_full_max 1.217
_oxdiff_exptl_absorpt_empirical_full_min 0.869

loop_
_space_group_symop_operation_xyz
'x, y, z'
'-x+1/2, y+1/2, -z+1/2'
'-x, -y, -z'
'x-1/2, -y-1/2, z-1/2'

loop_
_atom_site_label
_atom_site_type_symbol
_atom_site_fract_x
_atom_site_fract_y
_atom_site_fract_z
_atom_site_U_iso_or_equiv
_atom_site_adp_type
_atom_site_occupancy
_atom_site_site_symmetry_order
_atom_site_calc_flag
_atom_site_refinement_flags_posn
_atom_site_refinement_flags_adp
_atom_site_refinement_flags_occupancy
_atom_site_disorder_assembly
_atom_site_disorder_group
F1 F 0.52278(9) 0.51789(10) 0.68733(4) 0.0269(2) Uani 1 1 d . . . . .
F2 F 0.22574(9) 0.63276(10) 0.58815(5) 0.0268(2) Uani 1 1 d . . . . .
O1 O 0.79009(11) 0.39393(13) 0.59610(6) 0.0275(2) Uani 1 1 d . . . . .
C8 C 0.43497(14) 0.03252(15) 0.52788(8) 0.0182(3) Uani 1 1 d . . . . .
C10 C 0.50561(15) 0.51185(16) 0.59667(8) 0.0203(3) Uani 1 1 d . . . . .
C7 C 0.27320(15) 0.09776(16) 0.48651(8) 0.0209(3) Uani 1 1 d . . . . .
C11 C 0.36182(15) 0.56699(17) 0.54864(8) 0.0202(3) Uani 1 1 d . . . . .
C3 C 0.46683(16) 0.03365(16) 0.62457(8) 0.0214(3) Uani 1 1 d . . . . .
C9 C 0.65796(15) 0.44095(16) 0.55254(8) 0.0203(3) Uani 1 1 d . . . . .
C1 C 0.75476(16) -0.09413(17) 0.61158(9) 0.0244(3) Uani 1 1 d . . . . .
H1 H 0.862416 -0.136383 0.639948 0.029 Uiso 1 1 calc R U . . .
C2 C 0.63192(16) -0.03222(18) 0.66434(8) 0.0251(3) Uani 1 1 d . . . . .
H2 H 0.654851 -0.032133 0.728884 0.030 Uiso 1 1 calc R U . . .
C6 C 0.14888(16) 0.16403(17) 0.54221(9) 0.0262(3) Uani 1 1 d . . . . .
H6 H 0.041220 0.209420 0.515187 0.031 Uiso 1 1 calc R U . . .
C5 C 0.18071(17) 0.16434(18) 0.63634(9) 0.0291(3) Uani 1 1 d . . . . .
H5 H 0.094529 0.209457 0.673202 0.035 Uiso 1 1 calc R U . . .
C4 C 0.33734(18) 0.09938(18) 0.67745(8) 0.0276(3) Uani 1 1 d . . . . .
H4 H 0.356796 0.099562 0.742163 0.033 Uiso 1 1 calc R U . . .

loop_
_atom_site_aniso_label
_atom_site_aniso_U_11
_atom_site_aniso_U_22
_atom_site_aniso_U_33
_atom_site_aniso_U_23
_atom_site_aniso_U_13
_atom_site_aniso_U_12
F1 0.0329(4) 0.0324(4) 0.0152(4) -0.0007(3) 0.0009(3) 0.0006(3)
F2 0.0233(4) 0.0303(4) 0.0279(4) -0.0010(3) 0.0085(3) 0.0054(3)
O1 0.0232(5) 0.0309(5) 0.0274(5) 0.0016(4) -0.0039(3) 0.0042(4)
C8 0.0191(6) 0.0135(5) 0.0219(6) 0.0002(4) 0.0019(5) -0.0036(4)
C10 0.0257(6) 0.0184(6) 0.0169(5) -0.0003(4) 0.0023(5) -0.0020(5)
C7 0.0186(6) 0.0152(6) 0.0288(6) 0.0006(5) 0.0010(5) -0.0028(4)
C11 0.0207(6) 0.0176(6) 0.0231(6) -0.0006(5) 0.0060(5) 0.0000(5)
C3 0.0255(6) 0.0170(6) 0.0217(6) 0.0006(5) 0.0025(5) -0.0044(5)
C9 0.0209(6) 0.0160(6) 0.0237(6) 0.0011(5) 0.0000(5) -0.0013(5)
C1 0.0216(6) 0.0209(6) 0.0291(6) 0.0032(5) -0.0075(5) -0.0020(5)
C2 0.0309(7) 0.0230(6) 0.0204(6) 0.0018(5) -0.0040(5) -0.0046(5)
C6 0.0185(6) 0.0202(6) 0.0402(7) -0.0006(5) 0.0046(5) -0.0015(5)
C5 0.0279(7) 0.0229(6) 0.0386(7) -0.0029(5) 0.0157(5) -0.0027(5)
C4 0.0372(7) 0.0242(6) 0.0226(6) -0.0015(5) 0.0093(5) -0.0059(5)

loop_
_atom_type_symbol
_atom_type_description
_atom_type_scat_dispersion_real
_atom_type_scat_dispersion_imag
_atom_type_scat_source
C C 0.0181 0.0091 'International Tables Vol C Tables 4.2.6.8 and 6.1.1.4'
H H 0.0000 0.0000 'International Tables Vol C Tables 4.2.6.8 and 6.1.1.4'
F F 0.0727 0.0534 'International Tables Vol C Tables 4.2.6.8 and 6.1.1.4'
O O 0.0492 0.0322 'International Tables Vol C Tables 4.2.6.8 and 6.1.1.4'

loop_
_geom_angle_atom_site_label_1
_geom_angle_atom_site_label_2
_geom_angle_atom_site_label_3
_geom_angle
_geom_angle_site_symmetry_1
_geom_angle_site_symmetry_3
_geom_angle_publ_flag
C7 C8 C8 119.95(13) . 3_656 ?
C3 C8 C8 120.19(13) . 3_656 ?
C3 C8 C7 119.86(11) . . ?
F1 C10 C9 115.63(10) . . ?
C11 C10 F1 122.20(11) . . ?
C11 C10 C9 122.17(11) . . ?
C8 C7 C1 118.35(11) . 3_656 ?
C6 C7 C8 119.04(11) . . ?
C6 C7 C1 122.60(11) . 3_656 ?
F2 C11 C9 115.54(10) . 3_666 ?
C10 C11 F2 122.20(11) . . ?
C10 C11 C9 122.25(11) . 3_666 ?
C8 C3 C2 118.56(11) . . ?
C4 C3 C8 118.93(11) . . ?
C4 C3 C2 122.51(11) . . ?
O1 C9 C10 122.26(11) . . ?
O1 C9 C11 122.16(11) . 3_666 ?
C10 C9 C11 115.58(10) . 3_666 ?
C7 C1 H1 119.1 3_656 . ?
C2 C1 C7 121.72(11) . 3_656 ?
C2 C1 H1 119.1 . . ?
C3 C2 H2 119.4 . . ?
C1 C2 C3 121.22(11) . . ?
C1 C2 H2 119.4 . . ?
C7 C6 H6 119.6 . . ?
C5 C6 C7 120.77(12) . . ?
C5 C6 H6 119.6 . . ?
C6 C5 H5 119.7 . . ?
C6 C5 C4 120.69(12) . . ?
C4 C5 H5 119.7 . . ?
C3 C4 H4 119.6 . . ?
C5 C4 C3 120.71(11) . . ?
C5 C4 H4 119.6 . . ?

loop_
_geom_bond_atom_site_label_1
_geom_bond_atom_site_label_2
_geom_bond_distance
_geom_bond_site_symmetry_2
_geom_bond_publ_flag
F1 C10 1.3281(13) . ?
F2 C11 1.3306(14) . ?
O1 C9 1.2091(15) . ?
C8 C8 1.428(2) 3_656 ?
C8 C7 1.4247(17) . ?
C8 C3 1.4214(17) . ?
C10 C11 1.3278(17) . ?
C10 C9 1.4825(17) . ?
C7 C1 1.4395(17) 3_656 ?
C7 C6 1.3967(18) . ?
C11 C9 1.4825(17) 3_666 ?
C3 C2 1.4402(18) . ?
C3 C4 1.3998(18) . ?
C1 H1 0.9500 . ?
C1 C2 1.3507(19) . ?
C2 H2 0.9500 . ?
C6 H6 0.9500 . ?
C6 C5 1.3842(19) . ?
C5 H5 0.9500 . ?
C5 C4 1.389(2) . ?
C4 H4 0.9500 . ?

loop_
_geom_torsion_atom_site_label_1
_geom_torsion_atom_site_label_2
_geom_torsion_atom_site_label_3
_geom_torsion_atom_site_label_4
_geom_torsion
_geom_torsion_site_symmetry_1
_geom_torsion_site_symmetry_2
_geom_torsion_site_symmetry_3
_geom_torsion_site_symmetry_4
_geom_torsion_publ_flag
F1 C10 C11 F2 0.32(18) . . . . ?
F1 C10 C11 C9 -179.57(10) . . . 3_666 ?
F1 C10 C9 O1 -0.90(17) . . . . ?
F1 C10 C9 C11 179.60(9) . . . 3_666 ?
C8 C8 C7 C1 0.59(19) 3_656 . . 3_656 ?
C8 C8 C7 C6 -178.86(12) 3_656 . . . ?
C8 C8 C3 C2 -0.12(19) 3_656 . . . ?
C8 C8 C3 C4 179.58(13) 3_656 . . . ?
C8 C7 C6 C5 -0.84(18) . . . . ?
C8 C3 C2 C1 -0.03(18) . . . . ?
C8 C3 C4 C5 -0.63(18) . . . . ?
C7 C8 C3 C2 -179.68(10) . . . . ?
C7 C8 C3 C4 0.02(17) . . . . ?
C7 C1 C2 C3 -0.14(18) 3_656 . . . ?
C7 C6 C5 C4 0.24(19) . . . . ?
C11 C10 C9 O1 178.65(11) . . . . ?
C11 C10 C9 C11 -0.86(19) . . . 3_666 ?
C3 C8 C7 C1 -179.84(10) . . . 3_656 ?
C3 C8 C7 C6 0.71(17) . . . . ?
C9 C10 C11 F2 -179.20(10) . . . . ?
C9 C10 C11 C9 0.9(2) . . . 3_666 ?
C1 C7 C6 C5 179.73(11) 3_656 . . . ?
C2 C3 C4 C5 179.06(12) . . . . ?
C6 C5 C4 C3 0.51(19) . . . . ?
C4 C3 C2 C1 -179.72(11) . . . . ?
